data_1544959
loop_
_publ_author_name
'Yuan, Chunchen'
'Tu, Guangliang'
'Zhao, Yingsheng'

_publ_section_title
;
 Rhodium(III)-Catalyzed Selective Monoarylation of \b or \g C(sp(3))-H
 Bonds Assisted by a Trimethylpyrazole Group.
;
_journal_name_full 'Organic letters'
_journal_paper_doi 10.1021/acs.orglett.6b03522
_journal_year 2016
_chemical_formula_moiety 'C22 H33 Cl2 F6 O2 Rh2 Sb'
_chemical_formula_sum 'C22 H33 Cl2 F6 O2 Rh2 Sb'
_chemical_formula_weight 841.95
_chemical_name_systematic
;
 ?
;
_space_group_crystal_system triclinic
_space_group_IT_number 2
_space_group_name_Hall '-P 1'
_space_group_name_H-M_alt 'P -1'
_symmetry_space_group_name_Hall '-P 1'
_symmetry_space_group_name_H-M 'P -1'
_atom_sites_solution_hydrogens geom
_audit_creation_method SHELXL-2014
_cell_angle_alpha 69.323(2)
_cell_angle_beta 88.953(2)
_cell_angle_gamma 80.298(2)
_cell_formula_units_Z 2
_cell_length_a 7.9556(5)
_cell_length_b 13.9015(9)
_cell_length_c 14.3121(10)
_cell_measurement_reflns_used 9813
_cell_measurement_temperature 296(2)
_cell_measurement_theta_max 27.5145
_cell_measurement_theta_min 2.5625
_cell_volume 1458.25(17)
_computing_structure_refinement 'SHELXL-2014 (Sheldrick, 2014)'
_diffrn_ambient_temperature 296(2)
_diffrn_measured_fraction_theta_full 0.998
_diffrn_measured_fraction_theta_max 0.997
_diffrn_measurement_device_type graphite
_diffrn_radiation_type MoK\a
_diffrn_radiation_wavelength 0.71073
_diffrn_reflns_av_R_equivalents 0.0448
_diffrn_reflns_av_unetI/netI 0.0319
_diffrn_reflns_Laue_measured_fraction_full 0.998
_diffrn_reflns_Laue_measured_fraction_max 0.997
_diffrn_reflns_limit_h_max 10
_diffrn_reflns_limit_h_min -10
_diffrn_reflns_limit_k_max 18
_diffrn_reflns_limit_k_min -18
_diffrn_reflns_limit_l_max 18
_diffrn_reflns_limit_l_min -18
_diffrn_reflns_number 33564
_diffrn_reflns_point_group_measured_fraction_full 0.998
_diffrn_reflns_point_group_measured_fraction_max 0.997
_diffrn_reflns_theta_full 25.242
_diffrn_reflns_theta_max 27.562
_diffrn_reflns_theta_min 2.600
_exptl_absorpt_coefficient_mu 2.277
_exptl_absorpt_correction_T_max 1.0000
_exptl_absorpt_correction_T_min 0.7452
_exptl_absorpt_correction_type multi-scan
_exptl_absorpt_process_details 'SADABS, BRUKER'
_exptl_crystal_colour Orange
_exptl_crystal_density_diffrn 1.918
_exptl_crystal_description Block
_exptl_crystal_F_000 820
_exptl_crystal_size_max 0.25
_exptl_crystal_size_mid 0.18
_exptl_crystal_size_min 0.05
_exptl_transmission_factor_max 0.7456
_exptl_transmission_factor_min 0.4532
_refine_diff_density_max 0.643
_refine_diff_density_min -0.946
_refine_diff_density_rms 0.243
_refine_ls_extinction_method none
_refine_ls_goodness_of_fit_ref 1.073
_refine_ls_hydrogen_treatment constr
_refine_ls_matrix_type full
_refine_ls_number_parameters 316
_refine_ls_number_reflns 6726
_refine_ls_number_restraints 0
_refine_ls_restrained_S_all 1.073
_refine_ls_R_factor_all 0.0376
_refine_ls_R_factor_gt 0.0311
_refine_ls_shift/su_max 0.001
_refine_ls_shift/su_mean 0.000
_refine_ls_structure_factor_coef Fsqd
_refine_ls_weighting_details 'w=1/[\s^2^(Fo^2^)+(0.0493P)^2^+1.0249P] where P=(Fo^2^+2Fc^2^)/3'
_refine_ls_weighting_scheme calc
_refine_ls_wR_factor_gt 0.0863
_refine_ls_wR_factor_ref 0.0903
_reflns_Friedel_coverage 0.000
_reflns_number_gt 5883
_reflns_number_total 6726
_reflns_threshold_expression 'I > 2\s(I)'
_cod_data_source_file ol6b03522_si_002.cif
_cod_data_source_block a
_cod_depositor_comments
;
The following automatic conversions were performed:

'_exptl_absorpt_correction_type' value 'MULTI-SCAN' changed to
'multi-scan' according to
/usr/data/users/saulius/crontab/automatic-downloads/rss-feeds/ACS/lib/dictionaries/cif_core.dic
dictionary named 'cif_core.dic' version 2.4.2 from 2011-04-26.

Automatic conversion script
Id: cif_fix_values 4268 2015-11-12 08:31:59Z antanas 
;
_cod_database_code 1544959
_shelx_space_group_comment
;
The symmetry employed for this shelxl refinement is uniquely defined
by the following loop, which should always be used as a source of
symmetry information in preference to the above space-group names.
They are only intended as comments.
;
_shelxl_version_number 2014-3

loop_
_space_group_symop_operation_xyz
'x, y, z'
'-x, -y, -z'

loop_
_atom_site_label
_atom_site_type_symbol
_atom_site_fract_x
_atom_site_fract_y
_atom_site_fract_z
_atom_site_U_iso_or_equiv
_atom_site_adp_type
_atom_site_occupancy
_atom_site_site_symmetry_order
_atom_site_calc_flag
_atom_site_refinement_flags_posn
_atom_site_refinement_flags_adp
Rh1 Rh 0.46303(3) 0.70135(2) 0.12315(2) 0.03112(8) Uani 1 1 d . .
Rh2 Rh 0.60261(3) 0.79028(2) 0.30289(2) 0.03144(8) Uani 1 1 d . .
Sb1 Sb 0.94671(3) 0.76842(2) 0.68229(2) 0.05120(9) Uani 1 1 d . .
Cl1 Cl 0.73206(10) 0.74013(7) 0.16627(6) 0.04326(19) Uani 1 1 d . .
Cl2 Cl 0.40069(12) 0.67792(8) 0.29613(6) 0.0502(2) Uani 1 1 d . .
O1 O 0.3555(4) 0.8603(2) 0.0818(2) 0.0541(7) Uani 1 1 d . .
O2 O 0.4439(4) 0.9178(2) 0.1972(2) 0.0568(7) Uani 1 1 d . .
F1 F 0.9841(6) 0.6633(3) 0.8078(2) 0.1071(12) Uani 1 1 d . .
F5 F 1.1636(4) 0.7948(3) 0.6966(3) 0.1075(12) Uani 1 1 d . .
C14 C 0.4501(5) 0.6921(3) -0.0215(3) 0.0478(9) Uani 1 1 d . .
F6 F 0.8616(5) 0.8600(3) 0.7451(4) 0.1254(15) Uani 1 1 d . .
C13 C 0.5712(5) 0.6067(3) 0.0409(3) 0.0485(9) Uani 1 1 d . .
C11 C 0.3087(4) 0.5944(3) 0.1126(3) 0.0389(7) Uani 1 1 d . .
C12 C 0.4868(5) 0.5463(3) 0.1242(3) 0.0420(7) Uani 1 1 d . .
C3 C 0.8236(5) 0.7342(4) 0.4019(3) 0.0523(9) Uani 1 1 d . .
C15 C 0.2864(5) 0.6833(3) 0.0232(3) 0.0417(7) Uani 1 1 d . .
C1 C 0.5627(5) 0.8009(4) 0.4453(3) 0.0520(10) Uani 1 1 d . .
C21 C 0.3591(5) 0.9272(3) 0.1206(3) 0.0472(8) Uani 1 1 d . .
F2 F 0.7328(4) 0.7358(4) 0.6722(3) 0.1264(15) Uani 1 1 d . .
C2 C 0.6803(5) 0.7073(3) 0.4556(2) 0.0470(8) Uani 1 1 d . .
F3 F 1.0346(7) 0.6703(4) 0.6258(4) 0.1492(19) Uani 1 1 d . .
C5 C 0.6408(6) 0.8859(3) 0.3864(3) 0.0559(10) Uani 1 1 d . .
C22 C 0.2468(7) 1.0323(3) 0.0699(4) 0.0725(14) Uani 1 1 d . .
H22A H 0.2592 1.0777 0.1056 0.109 Uiso 1 1 calc R U
H22B H 0.2802 1.0624 0.0024 0.109 Uiso 1 1 calc R U
H22C H 0.1298 1.0233 0.0695 0.109 Uiso 1 1 calc R U
C19 C 0.4819(8) 0.7758(4) -0.1155(3) 0.0802(16) Uani 1 1 d . .
H19A H 0.3771 0.8230 -0.1418 0.120 Uiso 1 1 calc R U
H19B H 0.5638 0.8131 -0.1020 0.120 Uiso 1 1 calc R U
H19C H 0.5255 0.7451 -0.1635 0.120 Uiso 1 1 calc R U
C4 C 0.7996(6) 0.8454(4) 0.3573(3) 0.0578(11) Uani 1 1 d . .
C20 C 0.1234(6) 0.7578(4) -0.0168(4) 0.0677(12) Uani 1 1 d . .
H20A H 0.1433 0.8110 -0.0784 0.102 Uiso 1 1 calc R U
H20B H 0.0395 0.7208 -0.0287 0.102 Uiso 1 1 calc R U
H20C H 0.0828 0.7895 0.0309 0.102 Uiso 1 1 calc R U
C17 C 0.5655(7) 0.4495(3) 0.2089(4) 0.0720(13) Uani 1 1 d . .
H17A H 0.4794 0.4248 0.2547 0.108 Uiso 1 1 calc R U
H17B H 0.6137 0.3965 0.1829 0.108 Uiso 1 1 calc R U
H17C H 0.6536 0.4654 0.2431 0.108 Uiso 1 1 calc R U
C16 C 0.1734(5) 0.5556(3) 0.1818(3) 0.0568(10) Uani 1 1 d . .
H16A H 0.2229 0.4942 0.2365 0.085 Uiso 1 1 calc R U
H16B H 0.1223 0.6086 0.2071 0.085 Uiso 1 1 calc R U
H16C H 0.0878 0.5388 0.1466 0.085 Uiso 1 1 calc R U
C8 C 0.9786(7) 0.6601(6) 0.3941(5) 0.103(2) Uani 1 1 d . .
H8A H 1.0586 0.6988 0.3526 0.154 Uiso 1 1 calc R U
H8B H 1.0306 0.6212 0.4595 0.154 Uiso 1 1 calc R U
H8C H 0.9461 0.6130 0.3651 0.154 Uiso 1 1 calc R U
F4 F 0.9108(8) 0.8686(4) 0.5584(3) 0.171(2) Uani 1 1 d . .
C18 C 0.7569(6) 0.5819(5) 0.0231(4) 0.0802(16) Uani 1 1 d . .
H18A H 0.7844 0.6335 -0.0375 0.120 Uiso 1 1 calc R U
H18B H 0.8240 0.5820 0.0781 0.120 Uiso 1 1 calc R U
H18C H 0.7814 0.5143 0.0173 0.120 Uiso 1 1 calc R U
C6 C 0.3947(7) 0.8076(6) 0.4935(4) 0.102(2) Uani 1 1 d . .
H6A H 0.3724 0.7385 0.5289 0.153 Uiso 1 1 calc R U
H6B H 0.3982 0.8436 0.5394 0.153 Uiso 1 1 calc R U
H6C H 0.3058 0.8450 0.4430 0.153 Uiso 1 1 calc R U
C7 C 0.6522(9) 0.5986(4) 0.5159(4) 0.094(2) Uani 1 1 d . .
H7A H 0.5431 0.6019 0.5454 0.140 Uiso 1 1 calc R U
H7B H 0.6553 0.5586 0.4730 0.140 Uiso 1 1 calc R U
H7C H 0.7404 0.5660 0.5676 0.140 Uiso 1 1 calc R U
C10 C 0.5665(10) 0.9992(4) 0.3561(5) 0.112(3) Uani 1 1 d . .
H10A H 0.4577 1.0069 0.3853 0.168 Uiso 1 1 calc R U
H10B H 0.6420 1.0340 0.3791 0.168 Uiso 1 1 calc R U
H10C H 0.5521 1.0294 0.2846 0.168 Uiso 1 1 calc R U
C9 C 0.9275(9) 0.9066(6) 0.2962(5) 0.124(3) Uani 1 1 d . .
H9A H 1.0243 0.8594 0.2876 0.186 Uiso 1 1 calc R U
H9B H 0.8760 0.9509 0.2319 0.186 Uiso 1 1 calc R U
H9C H 0.9641 0.9487 0.3299 0.186 Uiso 1 1 calc R U

loop_
_atom_site_aniso_label
_atom_site_aniso_U_11
_atom_site_aniso_U_22
_atom_site_aniso_U_33
_atom_site_aniso_U_23
_atom_site_aniso_U_13
_atom_site_aniso_U_12
Rh1 0.03353(13) 0.03539(14) 0.02946(13) -0.01673(10) -0.00039(9) -0.00776(10)
Rh2 0.03520(13) 0.03591(14) 0.02611(12) -0.01417(10) -0.00192(9) -0.00662(10)
Sb1 0.05224(16) 0.06588(18) 0.04178(14) -0.02372(12) -0.00024(11) -0.01675(13)
Cl1 0.0352(4) 0.0647(5) 0.0423(4) -0.0317(4) 0.0067(3) -0.0148(4)
Cl2 0.0560(5) 0.0724(6) 0.0385(4) -0.0293(4) 0.0143(4) -0.0349(5)
O1 0.0703(18) 0.0415(14) 0.0494(14) -0.0209(12) -0.0231(13) 0.0067(12)
O2 0.0745(18) 0.0426(14) 0.0528(15) -0.0238(12) -0.0272(13) 0.0094(13)
F1 0.150(3) 0.096(2) 0.0662(19) -0.0045(17) -0.010(2) -0.048(2)
F5 0.075(2) 0.160(3) 0.105(3) -0.051(2) 0.0092(18) -0.060(2)
C14 0.067(2) 0.057(2) 0.0335(17) -0.0256(16) 0.0035(16) -0.0268(19)
F6 0.117(3) 0.124(3) 0.162(4) -0.101(3) -0.006(3) 0.016(2)
C13 0.0443(19) 0.063(2) 0.062(2) -0.050(2) 0.0068(17) -0.0159(17)
C11 0.0417(17) 0.0403(17) 0.0442(18) -0.0236(15) -0.0005(14) -0.0130(14)
C12 0.0479(19) 0.0398(17) 0.0474(18) -0.0270(15) -0.0041(15) -0.0066(14)
C3 0.0431(19) 0.077(3) 0.0409(19) -0.0286(19) -0.0130(15) -0.0021(18)
C15 0.0492(19) 0.0449(18) 0.0390(17) -0.0225(15) -0.0090(14) -0.0118(15)
C1 0.051(2) 0.084(3) 0.0331(17) -0.0351(19) 0.0009(15) -0.012(2)
C21 0.053(2) 0.0402(18) 0.048(2) -0.0185(16) -0.0132(16) 0.0013(16)
F2 0.072(2) 0.195(4) 0.141(3) -0.078(3) -0.003(2) -0.059(3)
C2 0.064(2) 0.048(2) 0.0273(15) -0.0095(14) -0.0098(15) -0.0129(17)
F3 0.160(4) 0.191(5) 0.159(4) -0.145(4) 0.020(3) -0.016(3)
C5 0.083(3) 0.050(2) 0.0421(19) -0.0247(17) -0.0205(19) -0.008(2)
C22 0.092(3) 0.041(2) 0.074(3) -0.019(2) -0.039(3) 0.016(2)
C19 0.132(5) 0.085(3) 0.040(2) -0.024(2) 0.014(3) -0.057(3)
C4 0.064(3) 0.081(3) 0.0392(19) -0.022(2) -0.0045(17) -0.039(2)
C20 0.065(3) 0.067(3) 0.069(3) -0.025(2) -0.031(2) -0.002(2)
C17 0.086(3) 0.045(2) 0.080(3) -0.024(2) -0.016(3) 0.006(2)
C16 0.061(2) 0.065(3) 0.057(2) -0.029(2) 0.0119(19) -0.030(2)
C8 0.059(3) 0.161(6) 0.087(4) -0.066(4) -0.023(3) 0.038(3)
F4 0.259(6) 0.152(4) 0.069(2) 0.027(2) -0.060(3) -0.090(4)
C18 0.052(2) 0.122(4) 0.113(4) -0.094(4) 0.026(3) -0.025(3)
C6 0.066(3) 0.186(7) 0.080(4) -0.080(4) 0.022(3) -0.020(4)
C7 0.153(6) 0.068(3) 0.053(3) -0.002(2) -0.022(3) -0.038(4)
C10 0.189(7) 0.057(3) 0.097(4) -0.047(3) -0.048(4) 0.011(4)
C9 0.125(5) 0.184(7) 0.085(4) -0.035(5) 0.017(4) -0.116(6)

loop_
_atom_type_symbol
_atom_type_description
_atom_type_scat_dispersion_real
_atom_type_scat_dispersion_imag
_atom_type_scat_source
C C 0.0033 0.0016 'International Tables Vol C Tables 4.2.6.8 and 6.1.1.4'
H H 0.0000 0.0000 'International Tables Vol C Tables 4.2.6.8 and 6.1.1.4'
O O 0.0106 0.0060 'International Tables Vol C Tables 4.2.6.8 and 6.1.1.4'
F F 0.0171 0.0103 'International Tables Vol C Tables 4.2.6.8 and 6.1.1.4'
Cl Cl 0.1484 0.1585 'International Tables Vol C Tables 4.2.6.8 and 6.1.1.4'
Rh Rh -1.1178 0.9187 'International Tables Vol C Tables 4.2.6.8 and 6.1.1.4'
Sb Sb -0.5866 1.5461 'International Tables Vol C Tables 4.2.6.8 and 6.1.1.4'

loop_
_geom_angle_atom_site_label_1
_geom_angle_atom_site_label_2
_geom_angle_atom_site_label_3
_geom_angle
O1 Rh1 C14 96.99(13)
O1 Rh1 C11 119.17(12)
C14 Rh1 C11 66.22(13)
O1 Rh1 C12 156.20(12)
C14 Rh1 C12 66.13(14)
C11 Rh1 C12 39.77(13)
O1 Rh1 C13 133.31(14)
C14 Rh1 C13 39.18(16)
C11 Rh1 C13 65.93(13)
C12 Rh1 C13 39.11(15)
O1 Rh1 C15 90.24(12)
C14 Rh1 C15 39.75(14)
C11 Rh1 C15 38.96(13)
C12 Rh1 C15 66.01(14)
C13 Rh1 C15 65.82(14)
O1 Rh1 Cl2 89.25(8)
C14 Rh1 Cl2 160.62(10)
C11 Rh1 Cl2 94.71(9)
C12 Rh1 Cl2 101.87(10)
C13 Rh1 Cl2 137.41(12)
C15 Rh1 Cl2 122.32(10)
O1 Rh1 Cl1 89.45(8)
C14 Rh1 Cl1 114.28(11)
C11 Rh1 Cl1 151.37(10)
C12 Rh1 Cl1 112.41(10)
C13 Rh1 Cl1 95.95(10)
C15 Rh1 Cl1 153.68(10)
Cl2 Rh1 Cl1 83.99(3)
C1 Rh2 O2 108.19(14)
C1 Rh2 C2 39.50(16)
O2 Rh2 C2 147.61(14)
C1 Rh2 C4 65.69(16)
O2 Rh2 C4 109.23(15)
C2 Rh2 C4 65.03(15)
C1 Rh2 C3 65.46(15)
O2 Rh2 C3 148.38(15)
C2 Rh2 C3 38.15(15)
C4 Rh2 C3 39.19(17)
C1 Rh2 C5 39.11(17)
O2 Rh2 C5 90.34(13)
C2 Rh2 C5 65.09(15)
C4 Rh2 C5 38.68(18)
C3 Rh2 C5 64.96(16)
C1 Rh2 Cl2 101.87(12)
O2 Rh2 Cl2 89.11(8)
C2 Rh2 Cl2 95.35(11)
C4 Rh2 Cl2 160.07(12)
C3 Rh2 Cl2 122.36(13)
C5 Rh2 Cl2 137.63(14)
C1 Rh2 Cl1 161.48(12)
O2 Rh2 Cl1 89.52(8)
C2 Rh2 Cl1 122.86(11)
C4 Rh2 Cl1 103.94(12)
C3 Rh2 Cl1 96.64(11)
C5 Rh2 Cl1 139.05(14)
Cl2 Rh2 Cl1 83.31(3)
F4 Sb1 F6 93.2(3)
F4 Sb1 F5 92.4(2)
F6 Sb1 F5 89.22(19)
F4 Sb1 F2 90.0(2)
F6 Sb1 F2 91.7(2)
F5 Sb1 F2 177.4(2)
F4 Sb1 F3 90.0(3)
F6 Sb1 F3 176.8(2)
F5 Sb1 F3 90.7(2)
F2 Sb1 F3 88.2(2)
F4 Sb1 F1 178.6(2)
F6 Sb1 F1 88.2(2)
F5 Sb1 F1 87.96(18)
F2 Sb1 F1 89.6(2)
F3 Sb1 F1 88.7(2)
Rh1 Cl1 Rh2 91.20(3)
Rh1 Cl2 Rh2 91.36(3)
C21 O1 Rh1 133.7(2)
C21 O2 Rh2 133.0(2)
C13 C14 C15 107.3(3)
C13 C14 C19 127.5(4)
C15 C14 C19 125.2(4)
C13 C14 Rh1 70.58(19)
C15 C14 Rh1 70.27(18)
C19 C14 Rh1 124.5(3)
C12 C13 C14 108.9(3)
C12 C13 C18 124.6(4)
C14 C13 C18 126.5(4)
C12 C13 Rh1 70.33(19)
C14 C13 Rh1 70.2(2)
C18 C13 Rh1 126.0(3)
C15 C11 C12 108.0(3)
C15 C11 C16 126.4(3)
C12 C11 C16 125.6(3)
C15 C11 Rh1 70.62(18)
C12 C11 Rh1 70.13(18)
C16 C11 Rh1 125.7(2)
C13 C12 C11 107.5(3)
C13 C12 C17 127.0(4)
C11 C12 C17 125.5(4)
C13 C12 Rh1 70.56(19)
C11 C12 Rh1 70.10(18)
C17 C12 Rh1 125.1(3)
C2 C3 C4 108.2(4)
C2 C3 C8 126.2(5)
C4 C3 C8 125.6(5)
C2 C3 Rh2 70.6(2)
C4 C3 Rh2 70.1(2)
C8 C3 Rh2 126.2(3)
C11 C15 C14 108.3(3)
C11 C15 C20 126.3(4)
C14 C15 C20 125.3(4)
C11 C15 Rh1 70.42(18)
C14 C15 Rh1 69.98(18)
C20 C15 Rh1 123.7(3)
C5 C1 C2 107.0(3)
C5 C1 C6 126.7(5)
C2 C1 C6 126.2(5)
C5 C1 Rh2 71.4(2)
C2 C1 Rh2 70.88(19)
C6 C1 Rh2 126.0(3)
O1 C21 O2 127.7(3)
O1 C21 C22 116.3(3)
O2 C21 C22 116.0(3)
C3 C2 C1 108.7(3)
C3 C2 C7 126.4(5)
C1 C2 C7 125.0(4)
C3 C2 Rh2 71.3(2)
C1 C2 Rh2 69.62(19)
C7 C2 Rh2 125.5(3)
C4 C5 C1 108.5(4)
C4 C5 C10 125.1(5)
C1 C5 C10 126.4(5)
C4 C5 Rh2 70.4(2)
C1 C5 Rh2 69.5(2)
C10 C5 Rh2 124.2(3)
C21 C22 H22A 109.5
C21 C22 H22B 109.5
H22A C22 H22B 109.5
C21 C22 H22C 109.5
H22A C22 H22C 109.5
H22B C22 H22C 109.5
C14 C19 H19A 109.5
C14 C19 H19B 109.5
H19A C19 H19B 109.5
C14 C19 H19C 109.5
H19A C19 H19C 109.5
H19B C19 H19C 109.5
C5 C4 C3 107.6(3)
C5 C4 C9 127.0(5)
C3 C4 C9 125.2(5)
C5 C4 Rh2 70.9(2)
C3 C4 Rh2 70.7(2)
C9 C4 Rh2 126.7(3)
C15 C20 H20A 109.5
C15 C20 H20B 109.5
H20A C20 H20B 109.5
C15 C20 H20C 109.5
H20A C20 H20C 109.5
H20B C20 H20C 109.5
C12 C17 H17A 109.5
C12 C17 H17B 109.5
H17A C17 H17B 109.5
C12 C17 H17C 109.5
H17A C17 H17C 109.5
H17B C17 H17C 109.5
C11 C16 H16A 109.5
C11 C16 H16B 109.5
H16A C16 H16B 109.5
C11 C16 H16C 109.5
H16A C16 H16C 109.5
H16B C16 H16C 109.5
C3 C8 H8A 109.5
C3 C8 H8B 109.5
H8A C8 H8B 109.5
C3 C8 H8C 109.5
H8A C8 H8C 109.5
H8B C8 H8C 109.5
C13 C18 H18A 109.5
C13 C18 H18B 109.5
H18A C18 H18B 109.5
C13 C18 H18C 109.5
H18A C18 H18C 109.5
H18B C18 H18C 109.5
C1 C6 H6A 109.5
C1 C6 H6B 109.5
H6A C6 H6B 109.5
C1 C6 H6C 109.5
H6A C6 H6C 109.5
H6B C6 H6C 109.5
C2 C7 H7A 109.5
C2 C7 H7B 109.5
H7A C7 H7B 109.5
C2 C7 H7C 109.5
H7A C7 H7C 109.5
H7B C7 H7C 109.5
C5 C10 H10A 109.5
C5 C10 H10B 109.5
H10A C10 H10B 109.5
C5 C10 H10C 109.5
H10A C10 H10C 109.5
H10B C10 H10C 109.5
C4 C9 H9A 109.5
C4 C9 H9B 109.5
H9A C9 H9B 109.5
C4 C9 H9C 109.5
H9A C9 H9C 109.5
H9B C9 H9C 109.5

loop_
_geom_bond_atom_site_label_1
_geom_bond_atom_site_label_2
_geom_bond_distance
Rh1 O1 2.103(2)
Rh1 C14 2.124(3)
Rh1 C11 2.126(3)
Rh1 C12 2.126(3)
Rh1 C13 2.129(3)
Rh1 C15 2.128(3)
Rh1 Cl2 2.4333(9)
Rh1 Cl1 2.4341(8)
Rh2 C1 2.109(3)
Rh2 O2 2.109(3)
Rh2 C2 2.126(3)
Rh2 C4 2.127(4)
Rh2 C3 2.135(3)
Rh2 C5 2.134(3)
Rh2 Cl2 2.4469(9)
Rh2 Cl1 2.4529(8)
Sb1 F4 1.818(4)
Sb1 F6 1.839(3)
Sb1 F5 1.853(3)
Sb1 F2 1.854(3)
Sb1 F3 1.855(4)
Sb1 F1 1.863(3)
O1 C21 1.244(4)
O2 C21 1.253(4)
C14 C13 1.426(6)
C14 C15 1.446(5)
C14 C19 1.486(6)
C13 C12 1.424(5)
C13 C18 1.498(5)
C11 C15 1.419(5)
C11 C12 1.446(5)
C11 C16 1.487(5)
C12 C17 1.505(6)
C3 C2 1.392(6)
C3 C4 1.429(6)
C3 C8 1.498(6)
C15 C20 1.496(6)
C1 C5 1.421(6)
C1 C2 1.431(6)
C1 C6 1.497(6)
C21 C22 1.515(5)
C2 C7 1.504(6)
C5 C4 1.411(6)
C5 C10 1.494(7)
C22 H22A 0.9600
C22 H22B 0.9600
C22 H22C 0.9600
C19 H19A 0.9600
C19 H19B 0.9600
C19 H19C 0.9600
C4 C9 1.503(6)
C20 H20A 0.9600
C20 H20B 0.9600
C20 H20C 0.9600
C17 H17A 0.9600
C17 H17B 0.9600
C17 H17C 0.9600
C16 H16A 0.9600
C16 H16B 0.9600
C16 H16C 0.9600
C8 H8A 0.9600
C8 H8B 0.9600
C8 H8C 0.9600
C18 H18A 0.9600
C18 H18B 0.9600
C18 H18C 0.9600
C6 H6A 0.9600
C6 H6B 0.9600
C6 H6C 0.9600
C7 H7A 0.9600
C7 H7B 0.9600
C7 H7C 0.9600
C10 H10A 0.9600
C10 H10B 0.9600
C10 H10C 0.9600
C9 H9A 0.9600
C9 H9B 0.9600
C9 H9C 0.9600
